data_4130804
loop_
_publ_author_name
'McCreanor, Niall G.'
'Stanton, Steven'
'Bower, John F.'

_publ_section_title
;
 Capture-Collapse Heterocyclization: 1,3-Diazepanes by C-N Reductive
 Elimination from Rhodacyclopentanones.
;
_journal_issue 36
_journal_name_full 'Journal of the American Chemical Society'
_journal_page_first 11465
_journal_page_last 11468
_journal_paper_doi 10.1021/jacs.6b07046
_journal_volume 138
_journal_year 2016
_chemical_formula_moiety 'C19 H22 N2 O'
_chemical_formula_sum 'C19 H22 N2 O'
_chemical_formula_weight 294.38
_space_group_crystal_system orthorhombic
_space_group_IT_number 43
_space_group_name_Hall 'F 2 -2d'
_space_group_name_H-M_alt 'F d d 2'
_atom_sites_solution_hydrogens mixed
_audit_creation_date 2015-10-01
_audit_creation_method
;
Olex2 1.2
(compiled 2015.09.30 svn.r3233 for OlexSys, GUI svn.r5103)
;
_cell_angle_alpha 90
_cell_angle_beta 90
_cell_angle_gamma 90
_cell_formula_units_Z 16
_cell_length_a 17.6684(6)
_cell_length_b 50.2977(16)
_cell_length_c 7.4226(3)
_cell_measurement_reflns_used 7014
_cell_measurement_temperature 100
_cell_measurement_theta_max 27.72
_cell_measurement_theta_min 2.44
_cell_volume 6596.3(4)
_computing_cell_refinement 'SAINT v8.34A (Bruker, 2013)'
_computing_data_reduction 'SAINT v8.34A (Bruker, 2013)'
_computing_molecular_graphics 'Olex2 (Dolomanov et al., 2009)'
_computing_publication_material 'Olex2 (Dolomanov et al., 2009)'
_computing_structure_refinement 'ShelXL (Sheldrick, 2015)'
_computing_structure_solution
;
Superflip (Palatinus & Chapuis, 2007;Palatinus & van der Lee, 2008;
Palatinus et al., 2012)
;
_diffrn_ambient_temperature 100
_diffrn_detector 'Bruker area detector'
_diffrn_detector_type 'CCD area detector'
_diffrn_measured_fraction_theta_full 1.000
_diffrn_measured_fraction_theta_max 0.998
_diffrn_measurement_device 'Bruker Apex II kappa CCD area detector'
_diffrn_measurement_device_type 'Bruker Apex II kappa CCD area detector'
_diffrn_measurement_method '\f and \w scans'
_diffrn_radiation_monochromator graphite
_diffrn_radiation_type MoK\a
_diffrn_radiation_wavelength 0.71073
_diffrn_reflns_av_R_equivalents 0.0319
_diffrn_reflns_av_unetI/netI 0.0236
_diffrn_reflns_Laue_measured_fraction_full 1.000
_diffrn_reflns_Laue_measured_fraction_max 0.998
_diffrn_reflns_limit_h_max 21
_diffrn_reflns_limit_h_min -23
_diffrn_reflns_limit_k_max 66
_diffrn_reflns_limit_k_min -66
_diffrn_reflns_limit_l_max 9
_diffrn_reflns_limit_l_min -9
_diffrn_reflns_number 21740
_diffrn_reflns_point_group_measured_fraction_full 1.000
_diffrn_reflns_point_group_measured_fraction_max 0.996
_diffrn_reflns_theta_full 25.242
_diffrn_reflns_theta_max 27.865
_diffrn_reflns_theta_min 1.619
_diffrn_source 'fine-focus sealed tube'
_diffrn_standards_number 0
_exptl_absorpt_coefficient_mu 0.074
_exptl_absorpt_correction_T_max 0.7456
_exptl_absorpt_correction_T_min 0.6338
_exptl_absorpt_correction_type multi-scan
_exptl_absorpt_process_details
;
SADABS-2014/5 (Bruker,2014/5) was used for absorption correction.
wR2(int) was 0.1127 before and 0.0455 after correction.
The Ratio of minimum to maximum transmission is 0.8501.
The \l/2 correction factor is 0.00150.
;
_exptl_crystal_colour 'clear colourless'
_exptl_crystal_colour_lustre clear
_exptl_crystal_colour_primary colourless
_exptl_crystal_density_diffrn 1.186
_exptl_crystal_description plate
_exptl_crystal_F_000 2528
_exptl_crystal_size_max 0.82
_exptl_crystal_size_mid 0.76
_exptl_crystal_size_min 0.15
_refine_diff_density_max 0.214
_refine_diff_density_min -0.155
_refine_diff_density_rms 0.033
_refine_ls_extinction_method none
_refine_ls_goodness_of_fit_ref 1.046
_refine_ls_hydrogen_treatment mixed
_refine_ls_matrix_type full
_refine_ls_number_parameters 242
_refine_ls_number_reflns 3919
_refine_ls_number_restraints 1
_refine_ls_restrained_S_all 1.046
_refine_ls_R_factor_all 0.0473
_refine_ls_R_factor_gt 0.0402
_refine_ls_shift/su_max 0.001
_refine_ls_shift/su_mean 0.000
_refine_ls_structure_factor_coef Fsqd
_refine_ls_weighting_details 'w=1/[\s^2^(Fo^2^)+(0.0436P)^2^+5.4670P] where P=(Fo^2^+2Fc^2^)/3'
_refine_ls_weighting_scheme calc
_refine_ls_wR_factor_gt 0.0920
_refine_ls_wR_factor_ref 0.0962
_reflns_Friedel_coverage 0.855
_reflns_Friedel_fraction_full 1.000
_reflns_Friedel_fraction_max 0.993
_reflns_number_gt 3495
_reflns_number_total 3919
_reflns_threshold_expression 'I > 2\s(I)'
_cod_data_source_file ja6b07046_si_002.cif
_cod_data_source_block nmc_10_122
_cod_database_code 4130804
_shelxl_version_number 2013-4
_shelx_space_group_comment
;
The symmetry employed for this shelxl refinement is uniquely defined
by the following loop, which should always be used as a source of
symmetry information in preference to the above space-group names.
They are only intended as comments.
;
_olex2_refinement_description
;
1. Fixed Uiso
 At 1.2 times of:
  All C(H) groups, All C(H,H) groups
 At 1.5 times of:
  All C(H,H,H) groups
2. Others
 Sof(C16A)=Sof(H16A)=Sof(C17A)=Sof(H17C)=Sof(H17D)=Sof(C18A)=Sof(H18A)=
 Sof(C19A)=Sof(H19D)=Sof(H19E)=Sof(H19F)=1-FVAR(1)
 Sof(C16)=Sof(H16)=Sof(C17)=Sof(H17A)=Sof(H17B)=Sof(C18)=Sof(H18)=Sof(C19)=
 Sof(H19A)=Sof(H19B)=Sof(H19C)=FVAR(1)
3.a Ternary CH refined with riding coordinates:
 C16(H16), C16A(H16A), C18(H18), C18A(H18A)
3.b Secondary CH2 refined with riding coordinates:
 C1(H1A,H1B), C9(H9A,H9B), C17(H17A,H17B), C17A(H17C,H17D)
3.c Aromatic/amide H refined with riding coordinates:
 C3(H3), C4(H4), C5(H5), C6(H6), C7(H7), C11(H11), C12(H12), C13(H13),
 C14(H14), C15(H15)
3.d Idealised Me refined as rotating group:
 C19(H19A,H19B,H19C), C19A(H19D,H19E,H19F)
;
_olex2_submission_special_instructions 'No special instructions were received'

loop_
_space_group_symop_operation_xyz
'x, y, z'
'-x, -y, z'
'-x+1/4, y+1/4, z+1/4'
'x+1/4, -y+1/4, z+1/4'
'x, y+1/2, z+1/2'
'-x, -y+1/2, z+1/2'
'-x+1/4, y+3/4, z+3/4'
'x+1/4, -y+3/4, z+3/4'
'x+1/2, y, z+1/2'
'-x+1/2, -y, z+1/2'
'-x+3/4, y+1/4, z+3/4'
'x+3/4, -y+1/4, z+3/4'
'x+1/2, y+1/2, z'
'-x+1/2, -y+1/2, z'
'-x+3/4, y+3/4, z+1/4'
'x+3/4, -y+3/4, z+1/4'

loop_
_atom_site_label
_atom_site_type_symbol
_atom_site_fract_x
_atom_site_fract_y
_atom_site_fract_z
_atom_site_U_iso_or_equiv
_atom_site_adp_type
_atom_site_occupancy
_atom_site_site_symmetry_order
_atom_site_calc_flag
_atom_site_refinement_flags_posn
_atom_site_refinement_flags_occupancy
_atom_site_disorder_assembly
_atom_site_disorder_group
C1 C 0.79205(11) 0.63657(4) 0.1289(3) 0.0315(5) Uani 1 1 d . . . .
H1A H 0.7725 0.6270 0.0255 0.038 Uiso 1 1 calc R . . .
H1B H 0.8464 0.6381 0.1136 0.038 Uiso 1 1 calc R . . .
C2 C 0.75825(10) 0.66418(4) 0.1290(3) 0.0246(4) Uani 1 1 d . . . .
C3 C 0.78662(17) 0.68370(5) 0.2420(4) 0.0452(7) Uani 1 1 d . . . .
H3 H 0.8262 0.6796 0.3200 0.054 Uiso 1 1 calc R . . .
C4 C 0.7570(2) 0.70909(5) 0.2405(4) 0.0576(8) Uani 1 1 d . . . .
H4 H 0.7763 0.7219 0.3183 0.069 Uiso 1 1 calc R . . .
C5 C 0.69928(16) 0.71556(5) 0.1251(4) 0.0452(6) Uani 1 1 d . . . .
H5 H 0.6793 0.7327 0.1247 0.054 Uiso 1 1 calc R . . .
C6 C 0.67125(12) 0.69653(5) 0.0098(4) 0.0397(6) Uani 1 1 d . . . .
H6 H 0.6325 0.7008 -0.0699 0.048 Uiso 1 1 calc R . . .
C7 C 0.70063(11) 0.67087(4) 0.0120(3) 0.0297(5) Uani 1 1 d . . . .
H7 H 0.6813 0.6581 -0.0660 0.036 Uiso 1 1 calc R . . .
C8 C 0.71294(11) 0.60672(4) 0.3050(3) 0.0232(4) Uani 1 1 d . . . .
C9 C 0.63705(14) 0.57473(4) 0.4691(3) 0.0396(5) Uani 1 1 d . . . .
H9A H 0.5962 0.5829 0.4016 0.048 Uiso 1 1 calc R . . .
H9B H 0.6212 0.5737 0.5940 0.048 Uiso 1 1 calc R . . .
C10 C 0.64889(13) 0.54670(4) 0.3989(3) 0.0325(5) Uani 1 1 d . . . .
C11 C 0.70214(14) 0.54090(4) 0.2683(3) 0.0387(5) Uani 1 1 d . . . .
H11 H 0.7344 0.5542 0.2275 0.046 Uiso 1 1 calc R . . .
C12 C 0.70821(16) 0.51545(5) 0.1970(4) 0.0486(6) Uani 1 1 d . . . .
H12 H 0.7446 0.5118 0.1098 0.058 Uiso 1 1 calc R . . .
C13 C 0.66056(16) 0.49558(5) 0.2552(4) 0.0524(7) Uani 1 1 d . . . .
H13 H 0.6639 0.4786 0.2059 0.063 Uiso 1 1 calc R . . .
C14 C 0.60793(16) 0.50096(5) 0.3868(4) 0.0530(7) Uani 1 1 d . . . .
H14 H 0.5761 0.4875 0.4275 0.064 Uiso 1 1 calc R . . .
C15 C 0.60206(15) 0.52635(5) 0.4593(4) 0.0425(6) Uani 1 1 d . . . .
H15 H 0.5666 0.5298 0.5489 0.051 Uiso 1 1 calc R . . .
C16 C 0.7746(2) 0.58810(8) 0.5696(5) 0.0254(8) Uani 0.579(4) 1 d . P A 1
H16 H 0.8133 0.5759 0.5232 0.031 Uiso 0.579(4) 1 calc R P A 1
C16A C 0.7394(4) 0.59375(12) 0.6230(9) 0.0331(13) Uani 0.421(4) 1 d . P A 2
H16A H 0.7431 0.6118 0.6716 0.040 Uiso 0.421(4) 1 calc R P A 2
C17 C 0.8012(3) 0.61173(8) 0.6832(5) 0.0355(10) Uani 0.579(4) 1 d . P A 1
H17A H 0.8551 0.6137 0.7041 0.043 Uiso 0.579(4) 1 calc R P A 1
H17B H 0.7736 0.6283 0.6721 0.043 Uiso 0.579(4) 1 calc R P A 1
C17A C 0.7365(3) 0.57235(12) 0.7616(7) 0.0295(12) Uani 0.421(4) 1 d . P A 2
H17C H 0.7069 0.5566 0.7348 0.035 Uiso 0.421(4) 1 calc R P A 2
H17D H 0.7366 0.5776 0.8873 0.035 Uiso 0.421(4) 1 calc R P A 2
C18 C 0.7616(2) 0.58869(8) 0.7700(5) 0.0295(9) Uani 0.579(4) 1 d . P A 1
H18 H 0.7093 0.5921 0.8074 0.035 Uiso 0.579(4) 1 calc R P A 1
C18A C 0.8072(3) 0.57683(10) 0.6550(7) 0.0310(12) Uani 0.421(4) 1 d . P A 2
H18A H 0.8175 0.5635 0.5617 0.037 Uiso 0.421(4) 1 calc R P A 2
C19 C 0.8061(2) 0.57070(8) 0.8915(5) 0.0362(10) Uani 0.579(4) 1 d . P A 1
H19A H 0.8562 0.5684 0.8437 0.054 Uiso 0.579(4) 1 calc GR P A 1
H19B H 0.7814 0.5537 0.8992 0.054 Uiso 0.579(4) 1 calc GR P A 1
H19C H 0.8092 0.5785 1.0094 0.054 Uiso 0.579(4) 1 calc GR P A 1
C19A C 0.8773(3) 0.58809(10) 0.7497(7) 0.0279(12) Uani 0.421(4) 1 d . P A 2
H19D H 0.9069 0.5738 0.7976 0.042 Uiso 0.421(4) 1 calc GR P A 2
H19E H 0.8617 0.5996 0.8461 0.042 Uiso 0.421(4) 1 calc GR P A 2
H19F H 0.9070 0.5980 0.6649 0.042 Uiso 0.421(4) 1 calc GR P A 2
N1 N 0.77734(10) 0.62095(3) 0.2896(3) 0.0307(4) Uani 1 1 d . . . .
H1 H 0.8091(19) 0.6211(6) 0.370(4) 0.058(9) Uiso 1 1 d . . . .
N2 N 0.70344(11) 0.59194(3) 0.4581(2) 0.0314(4) Uani 1 1 d . . . .
O1 O 0.66508(8) 0.60698(3) 0.1842(2) 0.0316(4) Uani 1 1 d . . . .

loop_
_atom_site_aniso_label
_atom_site_aniso_U_11
_atom_site_aniso_U_22
_atom_site_aniso_U_33
_atom_site_aniso_U_23
_atom_site_aniso_U_13
_atom_site_aniso_U_12
C1 0.0226(9) 0.0249(10) 0.0469(13) -0.0030(9) 0.0030(9) -0.0009(8)
C2 0.0226(9) 0.0234(9) 0.0280(10) -0.0019(8) 0.0018(8) -0.0015(7)
C3 0.0681(17) 0.0266(11) 0.0410(14) -0.0022(10) -0.0263(13) 0.0020(11)
C4 0.109(3) 0.0251(11) 0.0384(14) -0.0076(11) -0.0167(16) 0.0064(14)
C5 0.0615(16) 0.0271(11) 0.0470(15) 0.0069(11) 0.0126(13) 0.0147(11)
C6 0.0260(10) 0.0434(13) 0.0496(14) 0.0206(12) 0.0014(10) 0.0027(9)
C7 0.0257(9) 0.0325(10) 0.0310(11) 0.0023(9) -0.0023(9) -0.0070(8)
C8 0.0225(9) 0.0196(8) 0.0276(10) -0.0030(7) -0.0053(8) 0.0047(7)
C9 0.0501(14) 0.0306(11) 0.0381(13) 0.0053(10) 0.0122(11) -0.0013(10)
C10 0.0419(12) 0.0274(10) 0.0283(11) 0.0070(9) -0.0080(10) 0.0004(9)
C11 0.0452(13) 0.0286(10) 0.0423(14) 0.0011(10) 0.0004(11) -0.0004(10)
C12 0.0522(15) 0.0372(13) 0.0563(17) -0.0117(12) -0.0066(13) 0.0061(11)
C13 0.0566(16) 0.0301(12) 0.0704(19) -0.0063(13) -0.0269(16) 0.0009(11)
C14 0.0557(15) 0.0332(12) 0.070(2) 0.0150(14) -0.0212(15) -0.0120(11)
C15 0.0469(14) 0.0379(12) 0.0427(13) 0.0136(11) -0.0058(11) -0.0038(10)
C16 0.0245(18) 0.031(2) 0.0205(18) -0.0009(15) 0.0003(15) 0.0134(15)
C16A 0.044(3) 0.024(3) 0.032(3) 0.001(2) -0.006(3) 0.000(3)
C17 0.050(2) 0.0322(19) 0.0245(19) 0.0001(15) -0.0068(17) -0.0076(16)
C17A 0.030(2) 0.035(3) 0.024(2) 0.010(2) 0.002(2) -0.002(2)
C18 0.038(2) 0.027(2) 0.0237(19) -0.0013(15) 0.0014(16) 0.0066(17)
C18A 0.039(3) 0.029(2) 0.026(3) -0.001(2) -0.002(2) 0.005(2)
C19 0.052(2) 0.0291(19) 0.028(2) 0.0065(15) -0.0008(18) 0.0021(17)
C19A 0.027(2) 0.035(3) 0.021(2) 0.002(2) -0.0048(19) 0.0045(19)
N1 0.0250(8) 0.0241(8) 0.0431(11) 0.0015(8) -0.0166(8) -0.0018(7)
N2 0.0410(10) 0.0254(8) 0.0278(9) 0.0015(7) -0.0065(8) 0.0044(7)
O1 0.0242(7) 0.0333(8) 0.0373(8) 0.0081(7) -0.0131(6) -0.0047(6)

loop_
_atom_type_symbol
_atom_type_description
_atom_type_scat_dispersion_real
_atom_type_scat_dispersion_imag
_atom_type_scat_source
C C 0.0033 0.0016 'International Tables Vol C Tables 4.2.6.8 and 6.1.1.4'
H H 0.0000 0.0000 'International Tables Vol C Tables 4.2.6.8 and 6.1.1.4'
N N 0.0061 0.0033 'International Tables Vol C Tables 4.2.6.8 and 6.1.1.4'
O O 0.0106 0.0060 'International Tables Vol C Tables 4.2.6.8 and 6.1.1.4'

loop_
_geom_angle_atom_site_label_1
_geom_angle_atom_site_label_2
_geom_angle_atom_site_label_3
_geom_angle
H1A C1 H1B 107.5
C2 C1 H1A 108.5
C2 C1 H1B 108.5
N1 C1 H1A 108.5
N1 C1 H1B 108.5
N1 C1 C2 115.19(19)
C3 C2 C1 120.6(2)
C7 C2 C1 121.00(19)
C7 C2 C3 118.37(19)
C2 C3 H3 119.5
C4 C3 C2 120.9(2)
C4 C3 H3 119.5
C3 C4 H4 119.8
C5 C4 C3 120.4(2)
C5 C4 H4 119.8
C4 C5 H5 120.3
C4 C5 C6 119.4(2)
C6 C5 H5 120.3
C5 C6 H6 119.9
C5 C6 C7 120.2(2)
C7 C6 H6 119.9
C2 C7 C6 120.6(2)
C2 C7 H7 119.7
C6 C7 H7 119.7
N1 C8 N2 117.53(18)
O1 C8 N1 120.72(19)
O1 C8 N2 121.75(18)
H9A C9 H9B 107.5
C10 C9 H9A 108.5
C10 C9 H9B 108.5
N2 C9 H9A 108.5
N2 C9 H9B 108.5
N2 C9 C10 114.9(2)
C11 C10 C9 122.1(2)
C11 C10 C15 118.4(2)
C15 C10 C9 119.4(2)
C10 C11 H11 119.5
C10 C11 C12 121.0(2)
C12 C11 H11 119.5
C11 C12 H12 119.9
C13 C12 C11 120.2(3)
C13 C12 H12 119.9
C12 C13 H13 120.2
C14 C13 C12 119.6(2)
C14 C13 H13 120.2
C13 C14 H14 119.8
C13 C14 C15 120.4(3)
C15 C14 H14 119.8
C10 C15 H15 119.8
C14 C15 C10 120.5(3)
C14 C15 H15 119.8
C17 C16 H16 117.7
C18 C16 H16 117.7
C18 C16 C17 59.2(3)
C18 C16 N2 114.2(3)
N2 C16 H16 117.7
N2 C16 C17 117.1(3)
C17A C16A H16A 114.7
C18A C16A H16A 114.7
C18A C16A C17A 60.3(4)
N2 C16A H16A 114.7
N2 C16A C17A 123.3(5)
N2 C16A C18A 118.3(6)
C16 C17 H17A 117.8
C16 C17 H17B 117.8
H17A C17 H17B 115.0
C18 C17 C16 59.6(3)
C18 C17 H17A 117.8
C18 C17 H17B 117.8
C16A C17A H17C 117.8
C16A C17A H17D 117.8
C16A C17A C18A 59.8(4)
H17C C17A H17D 114.9
C18A C17A H17C 117.8
C18A C17A H17D 117.8
C16 C18 H18 115.3
C17 C18 C16 61.3(3)
C17 C18 H18 115.3
C17 C18 C19 118.7(4)
C19 C18 C16 120.2(3)
C19 C18 H18 115.3
C16A C18A C17A 59.9(4)
C16A C18A H18A 115.2
C16A C18A C19A 120.8(4)
C17A C18A H18A 115.2
C17A C18A C19A 119.2(4)
C19A C18A H18A 115.2
C18 C19 H19A 109.5
C18 C19 H19B 109.5
C18 C19 H19C 109.5
H19A C19 H19B 109.5
H19A C19 H19C 109.5
H19B C19 H19C 109.5
C18A C19A H19D 109.5
C18A C19A H19E 109.5
C18A C19A H19F 109.5
H19D C19A H19E 109.5
H19D C19A H19F 109.5
H19E C19A H19F 109.5
C1 N1 H1 118(2)
C8 N1 C1 120.53(18)
C8 N1 H1 121(2)
C8 N2 C9 117.85(18)
C8 N2 C16 114.8(2)
C8 N2 C16A 130.0(3)
C9 N2 C16 124.0(2)
C16A N2 C9 111.0(3)

loop_
_geom_bond_atom_site_label_1
_geom_bond_atom_site_label_2
_geom_bond_distance
C1 H1A 0.9700
C1 H1B 0.9700
C1 C2 1.512(3)
C1 N1 1.452(3)
C2 C3 1.385(3)
C2 C7 1.380(3)
C3 H3 0.9300
C3 C4 1.381(3)
C4 H4 0.9300
C4 C5 1.371(4)
C5 H5 0.9300
C5 C6 1.376(4)
C6 H6 0.9300
C6 C7 1.392(3)
C7 H7 0.9300
C8 N1 1.349(2)
C8 N2 1.368(3)
C8 O1 1.233(2)
C9 H9A 0.9700
C9 H9B 0.9700
C9 C10 1.517(3)
C9 N2 1.460(3)
C10 C11 1.382(3)
C10 C15 1.391(3)
C11 H11 0.9300
C11 C12 1.389(3)
C12 H12 0.9300
C12 C13 1.376(4)
C13 H13 0.9300
C13 C14 1.375(4)
C14 H14 0.9300
C14 C15 1.390(4)
C15 H15 0.9300
C16 H16 0.9800
C16 C17 1.531(5)
C16 C18 1.505(5)
C16 N2 1.518(4)
C16A H16A 0.9800
C16A C17A 1.490(7)
C16A C18A 1.489(8)
C16A N2 1.382(6)
C17 H17A 0.9700
C17 H17B 0.9700
C17 C18 1.499(6)
C17A H17C 0.9700
C17A H17D 0.9700
C17A C18A 1.495(7)
C18 H18 0.9800
C18 C19 1.500(5)
C18A H18A 0.9800
C18A C19A 1.532(7)
C19 H19A 0.9600
C19 H19B 0.9600
C19 H19C 0.9600
C19A H19D 0.9600
C19A H19E 0.9600
C19A H19F 0.9600
N1 H1 0.82(4)

loop_
_geom_hbond_atom_site_label_D
_geom_hbond_atom_site_label_H
_geom_hbond_atom_site_label_A
_geom_hbond_distance_DH
_geom_hbond_distance_HA
_geom_hbond_distance_DA
_geom_hbond_angle_DHA
_geom_hbond_site_symmetry_A
N1 H1 O1 0.82(4) 2.23(3) 2.882(2) 137(3) 4_565

loop_
_geom_torsion_atom_site_label_1
_geom_torsion_atom_site_label_2
_geom_torsion_atom_site_label_3
_geom_torsion_atom_site_label_4
_geom_torsion
C1 C2 C3 C4 178.8(3)
C1 C2 C7 C6 -178.3(2)
C2 C1 N1 C8 85.4(2)
C2 C3 C4 C5 -0.8(5)
C3 C2 C7 C6 -0.8(3)
C3 C4 C5 C6 -0.3(5)
C4 C5 C6 C7 0.8(4)
C5 C6 C7 C2 -0.2(3)
C7 C2 C3 C4 1.3(4)
C9 C10 C11 C12 -175.4(2)
C9 C10 C15 C14 175.0(2)
C10 C9 N2 C8 90.4(2)
C10 C9 N2 C16 -68.1(3)
C10 C9 N2 C16A -100.3(4)
C10 C11 C12 C13 0.4(4)
C11 C10 C15 C14 -1.3(4)
C11 C12 C13 C14 -1.2(4)
C12 C13 C14 C15 0.8(4)
C13 C14 C15 C10 0.5(4)
C15 C10 C11 C12 0.8(3)
C16 C17 C18 C19 110.7(4)
C16A C17A C18A C19A 110.8(5)
C17 C16 C18 C19 -108.4(4)
C17 C16 N2 C8 76.2(4)
C17 C16 N2 C9 -124.8(3)
C17 C16 N2 C16A -51.0(5)
C17A C16A C18A C19A -108.1(5)
C17A C16A N2 C8 -164.7(4)
C17A C16A N2 C9 27.7(8)
C17A C16A N2 C16 -93.8(8)
C18 C16 N2 C8 142.5(3)
C18 C16 N2 C9 -58.5(4)
C18 C16 N2 C16A 15.3(5)
C18A C16A N2 C8 -93.3(5)
C18A C16A N2 C9 99.0(5)
C18A C16A N2 C16 -22.5(4)
N1 C1 C2 C3 70.1(3)
N1 C1 C2 C7 -112.6(2)
N1 C8 N2 C9 -174.86(18)
N1 C8 N2 C16 -14.4(3)
N1 C8 N2 C16A 18.2(5)
N2 C8 N1 C1 178.49(18)
N2 C9 C10 C11 -27.1(3)
N2 C9 C10 C15 156.7(2)
N2 C16 C17 C18 103.3(4)
N2 C16 C18 C17 -108.3(4)
N2 C16 C18 C19 143.4(3)
N2 C16A C17A C18A 106.2(7)
N2 C16A C18A C17A -114.2(6)
N2 C16A C18A C19A 137.7(5)
O1 C8 N1 C1 -0.9(3)
O1 C8 N2 C9 4.5(3)
O1 C8 N2 C16 165.0(2)
O1 C8 N2 C16A -162.4(5)
